data_7227574
loop_
_publ_author_name
'August Ridenour, J.'
'Carter, Korey P.'
'Cahill, Christopher L.'

_publ_section_title
;
 RE-p-halobenzoic acid--terpyridine complexes, part III: structural and
 supramolecular trends in a series of p-iodobenzoic acid rare-earth hybrid
 materials
;
_journal_issue 8
_journal_name_full CrystEngComm
_journal_page_first 1190
_journal_paper_doi 10.1039/C6CE02356H
_journal_volume 19
_journal_year 2017
_chemical_formula_sum 'C72 H50 Er2 I6 N6 O14'
_chemical_formula_weight 2319.10
_space_group_crystal_system triclinic
_space_group_IT_number 2
_space_group_name_Hall '-P 1'
_space_group_name_H-M_alt 'P -1'
_symmetry_cell_setting triclinic
_symmetry_Int_Tables_number 2
_symmetry_space_group_name_Hall '-P 1'
_symmetry_space_group_name_H-M 'P -1'
_atom_sites_solution_hydrogens mixed
_audit_creation_method SHELXL-2014/7
_audit_update_record
;
2016-11-03 deposited with the CCDC.
2017-01-30 downloaded from the CCDC.
;
_cell_angle_alpha 68.9140(10)
_cell_angle_beta 88.394(2)
_cell_angle_gamma 72.6400(10)
_cell_formula_units_Z 1
_cell_length_a 11.2063(3)
_cell_length_b 12.7987(4)
_cell_length_c 14.4542(4)
_cell_measurement_reflns_used 27443
_cell_measurement_temperature 293(2)
_cell_measurement_theta_max 51.748
_cell_measurement_theta_min 4.359
_cell_volume 1838.85(9)
_computing_cell_refinement 'SAINT, Bruker-AXS'
_computing_data_collection 'APEX, Bruker-AXS'
_computing_data_reduction 'SAINT, Bruker-AXS'
_computing_molecular_graphics 'WinGX (Farrugia, 2012)'
_computing_publication_material 'Crystal Maker (Palmer, 2009)'
_computing_structure_refinement 'SHELXL-2014/7 (Sheldrick, 2014)'
_computing_structure_solution 'Superflip (Chapuis, 2007)'
_diffrn_ambient_temperature 293(2)
_diffrn_measured_fraction_theta_full 1.000
_diffrn_measured_fraction_theta_max 0.910
_diffrn_measurement_device_type 'Bruker SMART APEXII'
_diffrn_measurement_method 'omega scans'
_diffrn_radiation_probe x-ray
_diffrn_radiation_type MoK\a
_diffrn_radiation_wavelength 0.71073
_diffrn_reflns_av_R_equivalents 0.0291
_diffrn_reflns_av_unetI/netI 0.0376
_diffrn_reflns_Laue_measured_fraction_full 1.000
_diffrn_reflns_Laue_measured_fraction_max 0.910
_diffrn_reflns_limit_h_max 15
_diffrn_reflns_limit_h_min -15
_diffrn_reflns_limit_k_max 18
_diffrn_reflns_limit_k_min -18
_diffrn_reflns_limit_l_max 20
_diffrn_reflns_limit_l_min -20
_diffrn_reflns_number 27437
_diffrn_reflns_point_group_measured_fraction_full 1.000
_diffrn_reflns_point_group_measured_fraction_max 0.910
_diffrn_reflns_theta_full 25.500
_diffrn_reflns_theta_max 30.612
_diffrn_reflns_theta_min 1.516
_diffrn_source 'fine-focused sealed tube'
_diffrn_source_type Siemens
_exptl_absorpt_coefficient_mu 4.851
_exptl_absorpt_correction_T_max 0.7461
_exptl_absorpt_correction_T_min 0.6522
_exptl_absorpt_correction_type multi-scan
_exptl_absorpt_process_details 'SADABS, G. Sheldrick (2015)'
_exptl_crystal_colour Colorless
_exptl_crystal_density_diffrn 2.094
_exptl_crystal_description Plate
_exptl_crystal_F_000 1090
_exptl_crystal_recrystallization_method Hydrothermal
_exptl_crystal_size_max 0.283
_exptl_crystal_size_mid 0.214
_exptl_crystal_size_min 0.186
_refine_diff_density_max 1.812
_refine_diff_density_min -2.088
_refine_diff_density_rms 0.115
_refine_ls_extinction_method none
_refine_ls_goodness_of_fit_ref 1.043
_refine_ls_hydrogen_treatment mixed
_refine_ls_matrix_type full
_refine_ls_number_parameters 469
_refine_ls_number_reflns 10316
_refine_ls_number_restraints 0
_refine_ls_restrained_S_all 1.043
_refine_ls_R_factor_all 0.0480
_refine_ls_R_factor_gt 0.0359
_refine_ls_shift/su_max 0.001
_refine_ls_shift/su_mean 0.000
_refine_ls_structure_factor_coef Fsqd
_refine_ls_weighting_details 'w=1/[\s^2^(Fo^2^)+(0.0333P)^2^+1.9187P] where P=(Fo^2^+2Fc^2^)/3'
_refine_ls_weighting_scheme calc
_refine_ls_wR_factor_gt 0.0782
_refine_ls_wR_factor_ref 0.0837
_reflns_Friedel_coverage 0.000
_reflns_number_gt 8428
_reflns_number_total 10316
_reflns_threshold_expression 'I > 2\s(I)'
_cod_data_source_file c6ce02356h2.cif
_cod_data_source_block Complex_11
_cod_depositor_comments 'Adding full bibliography for 7227558--7227578.cif.'
_cod_database_code 7227574
_shelx_space_group_comment
;
The symmetry employed for this shelxl refinement is uniquely defined
by the following loop, which should always be used as a source of
symmetry information in preference to the above space-group names.
They are only intended as comments.
;
_shelx_estimated_absorpt_t_min 0.341
_shelx_estimated_absorpt_t_max 0.466

loop_
_space_group_symop_operation_xyz
'x, y, z'
'-x, -y, -z'

loop_
_atom_site_label
_atom_site_type_symbol
_atom_site_fract_x
_atom_site_fract_y
_atom_site_fract_z
_atom_site_U_iso_or_equiv
_atom_site_adp_type
_atom_site_occupancy
_atom_site_site_symmetry_order
_atom_site_calc_flag
_atom_site_refinement_flags_posn
_atom_site_refinement_flags_adp
_atom_site_refinement_flags_occupancy
_atom_site_disorder_assembly
_atom_site_disorder_group
Er1 Er 0.63972(2) 0.78216(2) 0.00907(2) 0.02917(5) Uani 1 1 d . . . . .
I3A I 0.3816(3) 1.2562(4) -0.6263(2) 0.0640(6) Uani 0.65(3) 1 d . . P A 1
I3B I 0.419(2) 1.2619(5) -0.6180(6) 0.085(3) Uani 0.35(3) 1 d . . P A 2
I1 I 0.17046(5) 0.62996(5) 0.53839(4) 0.10566(19) Uani 1 1 d . . . . .
I2 I 1.20440(4) 1.02808(5) -0.41671(3) 0.09215(17) Uani 1 1 d . . . . .
O5 O 0.5172(3) 0.9493(2) -0.1078(2) 0.0396(6) Uani 1 1 d . . . . .
O6 O 0.6271(3) 0.8881(2) 0.1071(2) 0.0379(6) Uani 1 1 d . . . . .
O1 O 0.5985(3) 0.6466(2) 0.1681(2) 0.0408(7) Uani 1 1 d . . . . .
O2 O 0.4367(3) 0.7921(3) 0.0789(2) 0.0472(7) Uani 1 1 d . . . . .
OW1 O 0.8119(5) 0.0761(6) 0.0084(4) 0.0840(16) Uani 1 1 d . . . . .
O3 O 0.7601(3) 0.7847(2) -0.1365(2) 0.0397(6) Uani 1 1 d . . . . .
O4 O 0.7839(3) 0.8938(3) -0.0553(2) 0.0465(7) Uani 1 1 d . . . . .
N2 N 0.7452(3) 0.5713(3) 0.0198(2) 0.0344(7) Uani 1 1 d . . . . .
N1 N 0.5229(3) 0.7054(3) -0.0846(2) 0.0360(7) Uani 1 1 d . . . . .
N3 N 0.8490(3) 0.6739(3) 0.1138(3) 0.0430(8) Uani 1 1 d . . . . .
C30 C 0.4440(3) 1.0509(3) -0.1503(3) 0.0292(7) Uani 1 1 d . . . . .
C11 C 0.9036(4) 0.5585(4) 0.1355(3) 0.0436(10) Uani 1 1 d . . . . .
C5 C 0.5734(4) 0.5987(3) -0.0911(3) 0.0340(8) Uani 1 1 d . . . . .
C16 C 0.4859(4) 0.7099(3) 0.1602(3) 0.0372(9) Uani 1 1 d . . . . .
C34 C 0.4187(5) 1.1948(4) -0.4680(3) 0.0466(10) Uani 1 1 d . . . . .
C23 C 0.8079(4) 0.8581(3) -0.1261(3) 0.0359(8) Uani 1 1 d . . . . .
C12 C 1.0047(5) 0.4943(5) 0.2085(4) 0.0689(16) Uani 1 1 d . . . . .
H12 H 1.0415 0.4140 0.2235 0.083 Uiso 1 1 calc R U . . .
C3 C 0.3912(5) 0.6227(4) -0.1875(4) 0.0502(11) Uani 1 1 d . . . . .
H3 H 0.3475 0.5947 -0.2221 0.060 Uiso 1 1 calc R U . . .
C18 C 0.3082(4) 0.7809(4) 0.2536(3) 0.0467(10) Uani 1 1 d . . . . .
H18 H 0.2844 0.8529 0.2006 0.056 Uiso 1 1 calc R U . . .
C17 C 0.4109(4) 0.6907(3) 0.2484(3) 0.0351(8) Uani 1 1 d . . . . .
C6 C 0.6978(4) 0.5274(3) -0.0371(3) 0.0378(9) Uani 1 1 d . . . . .
C2 C 0.3393(4) 0.7316(4) -0.1815(3) 0.0480(10) Uani 1 1 d . . . . .
H2 H 0.2595 0.7788 -0.2118 0.058 Uiso 1 1 calc R U . . .
C31 C 0.4381(3) 1.1031(3) -0.2619(3) 0.0307(7) Uani 1 1 d . . . . .
C36 C 0.5151(4) 1.0419(4) -0.3139(3) 0.0385(9) Uani 1 1 d . . . . .
H36 H 0.5734 0.9691 -0.2793 0.046 Uiso 1 1 calc R U . . .
C10 C 0.8546(4) 0.5059(3) 0.0757(3) 0.0404(9) Uani 1 1 d . . . . .
C32 C 0.3532(4) 1.2122(3) -0.3145(3) 0.0418(10) Uani 1 1 d . . . . .
H32 H 0.3024 1.2550 -0.2801 0.050 Uiso 1 1 calc R U . . .
C14 C 0.9975(5) 0.6687(6) 0.2322(5) 0.0792(18) Uani 1 1 d . . . . .
H14 H 1.0295 0.7091 0.2621 0.095 Uiso 1 1 calc R U . . .
C20 C 0.2739(5) 0.6571(4) 0.4130(4) 0.0515(11) Uani 1 1 d . . . . .
C1 C 0.4076(4) 0.7693(4) -0.1298(3) 0.0445(10) Uani 1 1 d . . . . .
H1 H 0.3720 0.8430 -0.1260 0.053 Uiso 1 1 calc R U . . .
C35 C 0.5066(4) 1.0875(4) -0.4169(3) 0.0474(10) Uani 1 1 d . . . . .
H35 H 0.5596 1.0462 -0.4514 0.057 Uiso 1 1 calc R U . . .
C27 C 1.0703(4) 0.9757(4) -0.3235(4) 0.0495(11) Uani 1 1 d . . . . .
C24 C 0.8974(4) 0.9007(3) -0.1971(3) 0.0354(8) Uani 1 1 d . . . . .
C7 C 0.7615(4) 0.4170(4) -0.0412(4) 0.0493(11) Uani 1 1 d . . . . .
H7 H 0.7280 0.3882 -0.0815 0.059 Uiso 1 1 calc R U . . .
C33 C 0.3428(5) 1.2584(4) -0.4174(3) 0.0486(11) Uani 1 1 d . . . . .
H33 H 0.2853 1.3317 -0.4521 0.058 Uiso 1 1 calc R U . . .
C22 C 0.4441(5) 0.5839(4) 0.3276(3) 0.0498(11) Uani 1 1 d . . . . .
H22 H 0.5143 0.5235 0.3260 0.060 Uiso 1 1 calc R U . . .
C8 C 0.8729(5) 0.3524(4) 0.0147(4) 0.0615(14) Uani 1 1 d . . . . .
H8 H 0.9163 0.2792 0.0124 0.074 Uiso 1 1 calc R U . . .
C26 C 0.9956(5) 0.9203(5) -0.3503(4) 0.0543(12) Uani 1 1 d . . . . .
H26 H 1.0031 0.9082 -0.4102 0.065 Uiso 1 1 calc R U . . .
C9 C 0.9211(4) 0.3953(4) 0.0745(4) 0.0531(12) Uani 1 1 d . . . . .
H9 H 0.9967 0.3515 0.1134 0.064 Uiso 1 1 calc R U . . .
C28 C 1.0605(4) 0.9931(4) -0.2357(4) 0.0507(11) Uani 1 1 d . . . . .
H28 H 1.1121 1.0295 -0.2183 0.061 Uiso 1 1 calc R U . . .
C25 C 0.9095(4) 0.8833(4) -0.2860(3) 0.0460(10) Uani 1 1 d . . . . .
H25 H 0.8590 0.8460 -0.3032 0.055 Uiso 1 1 calc R U . . .
C19 C 0.2411(4) 0.7650(5) 0.3361(4) 0.0562(12) Uani 1 1 d . . . . .
H19 H 0.1742 0.8267 0.3399 0.067 Uiso 1 1 calc R U . . .
C4 C 0.5088(4) 0.5562(4) -0.1415(3) 0.0446(10) Uani 1 1 d . . . . .
H4 H 0.5453 0.4820 -0.1442 0.054 Uiso 1 1 calc R U . . .
C29 C 0.9740(4) 0.9568(4) -0.1724(3) 0.0449(10) Uani 1 1 d . . . . .
H29 H 0.9667 0.9697 -0.1128 0.054 Uiso 1 1 calc R U . . .
C15 C 0.8963(4) 0.7276(5) 0.1607(4) 0.0562(12) Uani 1 1 d . . . . .
H15 H 0.8596 0.8081 0.1446 0.067 Uiso 1 1 calc R U . . .
C21 C 0.3744(5) 0.5653(4) 0.4097(4) 0.0580(13) Uani 1 1 d . . . . .
H21 H 0.3952 0.4922 0.4614 0.070 Uiso 1 1 calc R U . . .
C13 C 1.0489(6) 0.5506(6) 0.2575(5) 0.086(2) Uani 1 1 d . . . . .
H13 H 1.1138 0.5083 0.3080 0.103 Uiso 1 1 calc R U . . .
HW1A H 0.809(7) 0.012(7) -0.002(5) 0.10(3) Uiso 1 1 d . . . . .
HW1B H 0.754(6) 0.110(6) -0.008(5) 0.07(2) Uiso 1 1 d . . . . .

loop_
_atom_site_aniso_label
_atom_site_aniso_U_11
_atom_site_aniso_U_22
_atom_site_aniso_U_33
_atom_site_aniso_U_23
_atom_site_aniso_U_13
_atom_site_aniso_U_12
Er1 0.03071(9) 0.02281(8) 0.02967(9) -0.01060(6) 0.00345(6) -0.00107(6)
I3A 0.0910(14) 0.0586(8) 0.0290(4) -0.0060(4) 0.0095(6) -0.0171(6)
I3B 0.156(7) 0.0604(10) 0.0313(13) -0.0111(9) 0.031(2) -0.032(2)
I1 0.1029(4) 0.1209(4) 0.0709(3) -0.0244(3) 0.0528(3) -0.0206(3)
I2 0.0693(3) 0.1512(5) 0.0640(3) -0.0219(3) 0.0197(2) -0.0684(3)
O5 0.0465(16) 0.0252(13) 0.0364(15) -0.0082(11) -0.0036(12) 0.0010(12)
O6 0.0470(16) 0.0324(14) 0.0322(14) -0.0175(12) 0.0033(12) -0.0025(12)
O1 0.0431(16) 0.0304(14) 0.0444(16) -0.0138(12) 0.0124(13) -0.0059(12)
O2 0.0420(16) 0.0515(18) 0.0363(16) -0.0088(14) 0.0066(13) -0.0074(14)
OW1 0.063(3) 0.098(4) 0.094(4) -0.059(3) -0.018(3) 0.003(3)
O3 0.0434(16) 0.0326(14) 0.0438(16) -0.0154(13) 0.0113(13) -0.0117(12)
O4 0.0513(18) 0.0467(17) 0.0493(18) -0.0258(15) 0.0143(14) -0.0169(14)
N2 0.0348(16) 0.0250(15) 0.0359(17) -0.0085(13) 0.0106(13) -0.0029(12)
N1 0.0383(17) 0.0295(16) 0.0393(18) -0.0142(14) 0.0050(14) -0.0076(13)
N3 0.0330(17) 0.0401(19) 0.048(2) -0.0165(17) -0.0007(15) -0.0002(14)
C30 0.0326(18) 0.0248(17) 0.0300(18) -0.0108(14) -0.0002(14) -0.0075(14)
C11 0.034(2) 0.039(2) 0.042(2) -0.0066(19) 0.0016(17) 0.0008(17)
C5 0.045(2) 0.0311(19) 0.0294(19) -0.0131(15) 0.0150(16) -0.0153(16)
C16 0.043(2) 0.0322(19) 0.040(2) -0.0164(17) 0.0080(18) -0.0133(17)
C34 0.066(3) 0.042(2) 0.032(2) -0.0083(18) 0.016(2) -0.024(2)
C23 0.0321(19) 0.0306(19) 0.038(2) -0.0100(16) 0.0038(16) -0.0021(15)
C12 0.046(3) 0.057(3) 0.076(4) -0.010(3) -0.018(3) 0.007(2)
C3 0.060(3) 0.056(3) 0.049(3) -0.025(2) 0.010(2) -0.031(2)
C18 0.043(2) 0.042(2) 0.046(3) -0.012(2) 0.0066(19) -0.0055(19)
C17 0.037(2) 0.035(2) 0.036(2) -0.0157(17) 0.0065(16) -0.0124(16)
C6 0.046(2) 0.0260(18) 0.037(2) -0.0108(16) 0.0159(17) -0.0071(16)
C2 0.046(2) 0.051(3) 0.048(3) -0.016(2) 0.001(2) -0.017(2)
C31 0.0344(19) 0.0275(17) 0.0315(19) -0.0134(15) 0.0033(15) -0.0085(15)
C36 0.036(2) 0.036(2) 0.040(2) -0.0152(18) 0.0046(17) -0.0062(17)
C10 0.036(2) 0.0286(19) 0.043(2) -0.0058(17) 0.0096(17) 0.0007(16)
C32 0.054(3) 0.0302(19) 0.035(2) -0.0125(17) 0.0048(18) -0.0036(18)
C14 0.059(3) 0.089(5) 0.086(4) -0.042(4) -0.024(3) -0.003(3)
C20 0.053(3) 0.060(3) 0.045(3) -0.022(2) 0.019(2) -0.020(2)
C1 0.041(2) 0.038(2) 0.054(3) -0.019(2) 0.002(2) -0.0078(18)
C35 0.048(2) 0.054(3) 0.040(2) -0.020(2) 0.0172(19) -0.012(2)
C27 0.037(2) 0.058(3) 0.049(3) -0.009(2) 0.0051(19) -0.021(2)
C24 0.0325(19) 0.0289(18) 0.038(2) -0.0091(16) 0.0053(16) -0.0037(15)
C7 0.056(3) 0.034(2) 0.059(3) -0.025(2) 0.015(2) -0.006(2)
C33 0.066(3) 0.031(2) 0.036(2) -0.0044(18) 0.002(2) -0.006(2)
C22 0.058(3) 0.038(2) 0.049(3) -0.015(2) 0.017(2) -0.011(2)
C8 0.062(3) 0.026(2) 0.080(4) -0.018(2) 0.019(3) 0.007(2)
C26 0.055(3) 0.068(3) 0.042(3) -0.022(2) 0.010(2) -0.022(2)
C9 0.048(3) 0.032(2) 0.063(3) -0.013(2) 0.011(2) 0.0043(19)
C28 0.041(2) 0.056(3) 0.057(3) -0.018(2) 0.001(2) -0.020(2)
C25 0.044(2) 0.054(3) 0.045(2) -0.019(2) 0.0058(19) -0.020(2)
C19 0.045(3) 0.061(3) 0.053(3) -0.022(2) 0.013(2) -0.002(2)
C4 0.059(3) 0.038(2) 0.043(2) -0.0216(19) 0.013(2) -0.017(2)
C29 0.046(2) 0.042(2) 0.046(2) -0.018(2) 0.0027(19) -0.0093(19)
C15 0.048(3) 0.055(3) 0.060(3) -0.027(3) -0.008(2) -0.001(2)
C21 0.074(3) 0.047(3) 0.042(3) -0.010(2) 0.017(2) -0.013(2)
C13 0.061(4) 0.089(5) 0.083(4) -0.027(4) -0.033(3) 0.008(3)

loop_
_atom_type_symbol
_atom_type_description
_atom_type_scat_dispersion_real
_atom_type_scat_dispersion_imag
_atom_type_scat_source
C C 0.0033 0.0016 'International Tables Vol C Tables 4.2.6.8 and 6.1.1.4'
H H 0.0000 0.0000 'International Tables Vol C Tables 4.2.6.8 and 6.1.1.4'
N N 0.0061 0.0033 'International Tables Vol C Tables 4.2.6.8 and 6.1.1.4'
O O 0.0106 0.0060 'International Tables Vol C Tables 4.2.6.8 and 6.1.1.4'
I I -0.4742 1.8119 'International Tables Vol C Tables 4.2.6.8 and 6.1.1.4'
Er Er -0.2586 4.9576 'International Tables Vol C Tables 4.2.6.8 and 6.1.1.4'

loop_
_geom_angle_atom_site_label_1
_geom_angle_atom_site_label_2
_geom_angle_atom_site_label_3
_geom_angle
_geom_angle_site_symmetry_1
_geom_angle_site_symmetry_3
O5 Er1 O6 86.92(10) . .
O5 Er1 O4 76.96(11) . .
O6 Er1 O4 75.96(10) . .
O5 Er1 O2 80.05(10) . .
O6 Er1 O2 74.73(11) . .
O4 Er1 O2 143.40(10) . .
O5 Er1 O1 133.01(10) . .
O6 Er1 O1 78.99(10) . .
O4 Er1 O1 139.37(10) . .
O2 Er1 O1 53.04(9) . .
O5 Er1 O3 79.66(10) . .
O6 Er1 O3 129.31(10) . .
O4 Er1 O3 53.44(9) . .
O2 Er1 O3 147.19(10) . .
O1 Er1 O3 141.81(9) . .
O5 Er1 N1 77.62(10) . .
O6 Er1 N1 146.71(10) . .
O4 Er1 N1 127.25(10) . .
O2 Er1 N1 73.67(11) . .
O1 Er1 N1 90.21(10) . .
O3 Er1 N1 76.97(10) . .
O5 Er1 N3 147.51(11) . .
O6 Er1 N3 79.38(11) . .
O4 Er1 N3 71.20(11) . .
O2 Er1 N3 123.31(11) . .
O1 Er1 N3 73.12(11) . .
O3 Er1 N3 86.47(11) . .
N1 Er1 N3 127.64(11) . .
O5 Er1 N2 135.41(10) . .
O6 Er1 N2 137.66(10) . .
O4 Er1 N2 108.21(10) . .
O2 Er1 N2 108.18(10) . .
O1 Er1 N2 71.44(9) . .
O3 Er1 N2 70.59(9) . .
N1 Er1 N2 64.04(10) . .
N3 Er1 N2 63.60(11) . .
O5 Er1 C23 76.37(11) . .
O6 Er1 C23 102.50(11) . .
O4 Er1 C23 26.62(10) . .
O2 Er1 C23 156.38(10) . .
O1 Er1 C23 150.37(10) . .
O3 Er1 C23 26.83(10) . .
N1 Er1 C23 102.21(11) . .
N3 Er1 C23 78.06(11) . .
N2 Er1 C23 89.80(10) . .
O5 Er1 C16 106.34(11) . .
O6 Er1 C16 72.19(11) . .
O4 Er1 C16 147.67(11) . .
O2 Er1 C16 26.69(10) . .
O1 Er1 C16 26.69(10) . .
O3 Er1 C16 158.42(10) . .
N1 Er1 C16 84.02(11) . .
N3 Er1 C16 97.34(12) . .
N2 Er1 C16 92.01(10) . .
C23 Er1 C16 173.67(12) . .
C30 O5 Er1 162.7(3) . .
C30 O6 Er1 146.2(3) 2_675 .
C16 O1 Er1 92.2(2) . .
C16 O2 Er1 92.7(2) . .
HW1A OW1 HW1B 99(7) . .
C23 O3 Er1 91.6(2) . .
C23 O4 Er1 93.8(2) . .
C6 N2 C10 118.9(3) . .
C6 N2 Er1 120.2(2) . .
C10 N2 Er1 120.6(3) . .
C1 N1 C5 117.5(4) . .
C1 N1 Er1 121.0(3) . .
C5 N1 Er1 121.5(3) . .
C15 N3 C11 118.5(4) . .
C15 N3 Er1 119.6(3) . .
C11 N3 Er1 121.1(3) . .
O5 C30 O6 125.1(3) . 2_675
O5 C30 C31 117.3(3) . .
O6 C30 C31 117.6(3) 2_675 .
N3 C11 C12 120.9(5) . .
N3 C11 C10 116.2(4) . .
C12 C11 C10 122.8(4) . .
N1 C5 C4 121.5(4) . .
N1 C5 C6 116.7(3) . .
C4 C5 C6 121.7(4) . .
O1 C16 O2 120.5(4) . .
O1 C16 C17 120.1(4) . .
O2 C16 C17 119.4(4) . .
O1 C16 Er1 61.1(2) . .
O2 C16 Er1 60.6(2) . .
C17 C16 Er1 167.2(3) . .
C33 C34 C35 120.7(4) . .
C33 C34 I3B 121.7(5) . .
C35 C34 I3B 117.3(5) . .
C33 C34 I3A 118.3(3) . .
C35 C34 I3A 120.6(3) . .
O4 C23 O3 121.1(4) . .
O4 C23 C24 119.1(4) . .
O3 C23 C24 119.8(4) . .
O4 C23 Er1 59.6(2) . .
O3 C23 Er1 61.6(2) . .
C24 C23 Er1 178.6(3) . .
C13 C12 C11 119.4(5) . .
C13 C12 H12 120.3 . .
C11 C12 H12 120.3 . .
C4 C3 C2 118.6(4) . .
C4 C3 H3 120.7 . .
C2 C3 H3 120.7 . .
C19 C18 C17 120.9(4) . .
C19 C18 H18 119.6 . .
C17 C18 H18 119.6 . .
C22 C17 C18 118.7(4) . .
C22 C17 C16 120.8(4) . .
C18 C17 C16 120.5(4) . .
N2 C6 C7 121.4(4) . .
N2 C6 C5 116.7(3) . .
C7 C6 C5 121.9(4) . .
C3 C2 C1 118.6(4) . .
C3 C2 H2 120.7 . .
C1 C2 H2 120.7 . .
C36 C31 C32 118.8(4) . .
C36 C31 C30 120.6(3) . .
C32 C31 C30 120.5(3) . .
C31 C36 C35 120.9(4) . .
C31 C36 H36 119.6 . .
C35 C36 H36 119.6 . .
N2 C10 C9 121.8(4) . .
N2 C10 C11 116.8(3) . .
C9 C10 C11 121.3(4) . .
C33 C32 C31 121.0(4) . .
C33 C32 H32 119.5 . .
C31 C32 H32 119.5 . .
C13 C14 C15 118.5(6) . .
C13 C14 H14 120.7 . .
C15 C14 H14 120.7 . .
C19 C20 C21 121.1(4) . .
C19 C20 I1 120.1(3) . .
C21 C20 I1 118.8(4) . .
N1 C1 C2 123.5(4) . .
N1 C1 H1 118.2 . .
C2 C1 H1 118.2 . .
C34 C35 C36 119.3(4) . .
C34 C35 H35 120.3 . .
C36 C35 H35 120.3 . .
C28 C27 C26 121.1(4) . .
C28 C27 I2 119.3(3) . .
C26 C27 I2 119.6(4) . .
C25 C24 C29 118.6(4) . .
C25 C24 C23 121.7(4) . .
C29 C24 C23 119.7(4) . .
C8 C7 C6 119.2(5) . .
C8 C7 H7 120.4 . .
C6 C7 H7 120.4 . .
C34 C33 C32 119.3(4) . .
C34 C33 H33 120.4 . .
C32 C33 H33 120.4 . .
C17 C22 C21 121.0(4) . .
C17 C22 H22 119.5 . .
C21 C22 H22 119.5 . .
C7 C8 C9 120.0(4) . .
C7 C8 H8 120.0 . .
C9 C8 H8 120.0 . .
C27 C26 C25 118.7(4) . .
C27 C26 H26 120.7 . .
C25 C26 H26 120.7 . .
C8 C9 C10 118.8(4) . .
C8 C9 H9 120.6 . .
C10 C9 H9 120.6 . .
C27 C28 C29 119.9(4) . .
C27 C28 H28 120.0 . .
C29 C28 H28 120.0 . .
C24 C25 C26 121.3(4) . .
C24 C25 H25 119.4 . .
C26 C25 H25 119.4 . .
C20 C19 C18 119.5(4) . .
C20 C19 H19 120.2 . .
C18 C19 H19 120.2 . .
C3 C4 C5 120.3(4) . .
C3 C4 H4 119.9 . .
C5 C4 H4 119.9 . .
C28 C29 C24 120.4(4) . .
C28 C29 H29 119.8 . .
C24 C29 H29 119.8 . .
N3 C15 C14 122.9(5) . .
N3 C15 H15 118.6 . .
C14 C15 H15 118.6 . .
C20 C21 C22 118.8(4) . .
C20 C21 H21 120.6 . .
C22 C21 H21 120.6 . .
C14 C13 C12 119.6(5) . .
C14 C13 H13 120.2 . .
C12 C13 H13 120.2 . .

loop_
_geom_bond_atom_site_label_1
_geom_bond_atom_site_label_2
_geom_bond_distance
_geom_bond_site_symmetry_2
Er1 O5 2.257(3) .
Er1 O6 2.265(2) .
Er1 O4 2.420(3) .
Er1 O2 2.450(3) .
Er1 O1 2.461(3) .
Er1 O3 2.463(3) .
Er1 N1 2.517(3) .
Er1 N3 2.542(3) .
Er1 N2 2.552(3) .
Er1 C23 2.799(4) .
Er1 C16 2.809(4) .
I3A C34 2.143(5) .
I3B C34 2.026(8) .
I1 C20 2.102(4) .
I2 C27 2.088(4) .
O5 C30 1.248(4) .
O6 C30 1.259(4) 2_675
O1 C16 1.263(5) .
O2 C16 1.263(5) .
OW1 HW1A 0.89(8) .
OW1 HW1B 0.66(6) .
O3 C23 1.264(5) .
O4 C23 1.257(5) .
N2 C6 1.345(5) .
N2 C10 1.347(5) .
N1 C1 1.340(5) .
N1 C5 1.350(5) .
N3 C15 1.337(6) .
N3 C11 1.338(5) .
C30 O6 1.259(4) 2_675
C30 C31 1.502(5) .
C11 C12 1.400(6) .
C11 C10 1.472(6) .
C5 C4 1.378(6) .
C5 C6 1.474(6) .
C16 C17 1.493(5) .
C34 C33 1.378(6) .
C34 C35 1.381(6) .
C23 C24 1.491(5) .
C12 C13 1.366(8) .
C12 H12 0.9300 .
C3 C4 1.370(7) .
C3 C2 1.374(6) .
C3 H3 0.9300 .
C18 C19 1.377(6) .
C18 C17 1.388(6) .
C18 H18 0.9300 .
C17 C22 1.383(6) .
C6 C7 1.402(5) .
C2 C1 1.375(6) .
C2 H2 0.9300 .
C31 C36 1.381(5) .
C31 C32 1.385(5) .
C36 C35 1.384(6) .
C36 H36 0.9300 .
C10 C9 1.395(6) .
C32 C33 1.383(6) .
C32 H32 0.9300 .
C14 C13 1.358(9) .
C14 C15 1.385(7) .
C14 H14 0.9300 .
C20 C19 1.376(7) .
C20 C21 1.378(7) .
C1 H1 0.9300 .
C35 H35 0.9300 .
C27 C28 1.363(7) .
C27 C26 1.386(7) .
C24 C25 1.377(6) .
C24 C29 1.397(6) .
C7 C8 1.362(7) .
C7 H7 0.9300 .
C33 H33 0.9300 .
C22 C21 1.389(6) .
C22 H22 0.9300 .
C8 C9 1.374(7) .
C8 H8 0.9300 .
C26 C25 1.388(6) .
C26 H26 0.9300 .
C9 H9 0.9300 .
C28 C29 1.381(6) .
C28 H28 0.9300 .
C25 H25 0.9300 .
C19 H19 0.9300 .
C4 H4 0.9300 .
C29 H29 0.9300 .
C15 H15 0.9300 .
C21 H21 0.9300 .
C13 H13 0.9300 .
